data_7212273
loop_
_publ_author_name
'Wu, Biao'
'Yang, Jin'
'Liu, Yanyan'
'Zhuge, Fuyu'
'Tang, Ning'
'Yang, Xiao-Juan'

_publ_section_title
;
 Solvent-directed conformational variation of Co(ii)/(iii) complexes with
 a diiminopyridine ligand
;
_journal_issue 10
_journal_name_full CrystEngComm
_journal_page_first 2755
_journal_paper_doi 10.1039/b923820d
_journal_volume 12
_journal_year 2010
_chemical_formula_sum 'C45 H57 N5 O2'
_chemical_formula_weight 699.96
_chemical_name_systematic
;
?
;
_space_group_IT_number 2
_symmetry_cell_setting triclinic
_symmetry_space_group_name_Hall '-P 1'
_symmetry_space_group_name_H-M 'P -1'
_atom_sites_solution_hydrogens geom
_atom_sites_solution_primary direct
_atom_sites_solution_secondary difmap
_audit_creation_method SHELXL-97
_cell_angle_alpha 76.862(3)
_cell_angle_beta 87.533(4)
_cell_angle_gamma 86.832(3)
_cell_formula_units_Z 2
_cell_length_a 8.7594(16)
_cell_length_b 15.754(3)
_cell_length_c 15.889(3)
_cell_measurement_temperature 293(2)
_cell_volume 2130.9(7)
_computing_cell_refinement 'Bruker SMART'
_computing_data_collection 'Bruker SMART APEX II'
_computing_data_reduction 'Bruker SAINT'
_computing_structure_refinement 'SHELXL-97 (Sheldrick, 2008)'
_computing_structure_solution 'SHELXS-97 (Sheldrick, 2008)'
_diffrn_ambient_temperature 293(2)
_diffrn_measured_fraction_theta_full 0.994
_diffrn_measured_fraction_theta_max 0.994
_diffrn_measurement_device_type 'Bruker APEX II area detector'
_diffrn_measurement_method '\w scans'
_diffrn_radiation_monochromator graphite
_diffrn_radiation_source 'fine-focus sealed tube'
_diffrn_radiation_type MoK\a
_diffrn_radiation_wavelength 0.71073
_diffrn_reflns_av_R_equivalents 0.0483
_diffrn_reflns_av_sigmaI/netI 0.1310
_diffrn_reflns_limit_h_max 10
_diffrn_reflns_limit_h_min -10
_diffrn_reflns_limit_k_max 18
_diffrn_reflns_limit_k_min -18
_diffrn_reflns_limit_l_max 12
_diffrn_reflns_limit_l_min -18
_diffrn_reflns_number 11039
_diffrn_reflns_theta_full 25.02
_diffrn_reflns_theta_max 25.02
_diffrn_reflns_theta_min 2.07
_exptl_absorpt_coefficient_mu 0.067
_exptl_absorpt_correction_T_max 0.9960
_exptl_absorpt_correction_T_min 0.9834
_exptl_absorpt_correction_type multi-scan
_exptl_absorpt_process_details SADABS
_exptl_crystal_colour pale-yellow
_exptl_crystal_density_diffrn 1.091
_exptl_crystal_density_method 'not measured'
_exptl_crystal_description plate
_exptl_crystal_F_000 756
_exptl_crystal_size_max 0.25
_exptl_crystal_size_mid 0.10
_exptl_crystal_size_min 0.06
_refine_diff_density_max 0.441
_refine_diff_density_min -0.245
_refine_diff_density_rms 0.038
_refine_ls_extinction_method none
_refine_ls_goodness_of_fit_ref 0.918
_refine_ls_hydrogen_treatment constr
_refine_ls_matrix_type full
_refine_ls_number_parameters 483
_refine_ls_number_reflns 7476
_refine_ls_number_restraints 0
_refine_ls_restrained_S_all 0.918
_refine_ls_R_factor_all 0.1948
_refine_ls_R_factor_gt 0.0672
_refine_ls_shift/su_max 0.000
_refine_ls_shift/su_mean 0.000
_refine_ls_structure_factor_coef Fsqd
_refine_ls_weighting_details 'calc w=1/[\s^2^(Fo^2^)+(0.0890P)^2^+0.0000P] where P=(Fo^2^+2Fc^2^)/3'
_refine_ls_weighting_scheme calc
_refine_ls_wR_factor_gt 0.1518
_refine_ls_wR_factor_ref 0.2035
_reflns_number_gt 2848
_reflns_number_total 7476
_reflns_threshold_expression >2sigma(I)
_cod_data_source_file b923820d.txt
_cod_data_source_block L
_cod_depositor_comments
;
The following automatic conversions were performed:

'_symmetry_cell_setting' value 'Triclinic' changed to 'triclinic'
according to /home/saulius/struct/CIF-dictionaries/cif_core.dic
dictionary named 'cif_core.dic' version 2.4.2 from
2011-04-26.

'_exptl_absorpt_correction_type' value 'Multi-scan'
changed to 'multi-scan' according to
/home/saulius/struct/CIF-dictionaries/cif_core.dic dictionary named
'cif_core.dic' version 2.4.2 from 2011-04-26.

Automatic conversion script
Id: cif_fix_values 1891 2012-01-12 08:04:46Z andrius 
;
_cod_original_cell_volume 2131.0(7)
_cod_original_sg_symbol_H-M P-1
_cod_database_code 7212273

loop_
_symmetry_equiv_pos_as_xyz
'x, y, z'
'-x, -y, -z'

loop_
_atom_site_label
_atom_site_type_symbol
_atom_site_fract_x
_atom_site_fract_y
_atom_site_fract_z
_atom_site_U_iso_or_equiv
_atom_site_adp_type
_atom_site_occupancy
_atom_site_symmetry_multiplicity
_atom_site_calc_flag
_atom_site_refinement_flags
C1 C 0.8564(5) 0.9332(3) 0.3416(3) 0.0664(13) Uani 1 1 d .
H1 H 0.9215 0.8835 0.3528 0.080 Uiso 1 1 calc R
C2 C 0.7010(5) 0.9210(3) 0.3423(2) 0.0519(11) Uani 1 1 d .
C3 C 0.6076(5) 0.9963(3) 0.3276(3) 0.0649(12) Uani 1 1 d .
H3 H 0.5019 0.9928 0.3283 0.078 Uiso 1 1 calc R
C4 C 0.6714(6) 1.0763(3) 0.3120(3) 0.0803(15) Uani 1 1 d .
H4 H 0.6095 1.1273 0.3018 0.096 Uiso 1 1 calc R
C5 C 0.8278(7) 1.0802(3) 0.3115(3) 0.0860(16) Uani 1 1 d .
H5 H 0.8698 1.1348 0.3002 0.103 Uiso 1 1 calc R
C6 C 0.6410(5) 0.8331(2) 0.3570(2) 0.0454(10) Uani 1 1 d .
C7 C 0.7154(4) 0.7692(2) 0.3210(3) 0.0529(11) Uani 1 1 d .
H7 H 0.8074 0.7815 0.2905 0.064 Uiso 1 1 calc R
C8 C 0.6576(4) 0.6875(2) 0.3289(3) 0.0499(10) Uani 1 1 d .
C9 C 0.5181(4) 0.6706(2) 0.3742(2) 0.0451(10) Uani 1 1 d .
C10 C 0.4430(4) 0.7321(2) 0.4148(2) 0.0470(10) Uani 1 1 d .
C11 C 0.5069(5) 0.8126(2) 0.4046(2) 0.0489(10) Uani 1 1 d .
H11 H 0.4577 0.8542 0.4307 0.059 Uiso 1 1 calc R
C12 C 0.7418(5) 0.6192(3) 0.2889(3) 0.0708(14) Uani 1 1 d .
H12 H 0.6652 0.5799 0.2786 0.085 Uiso 1 1 calc R
C13 C 0.8203(9) 0.6541(4) 0.2043(4) 0.170(3) Uani 1 1 d .
H13A H 0.7459 0.6816 0.1629 0.255 Uiso 1 1 calc R
H13B H 0.8741 0.6072 0.1846 0.255 Uiso 1 1 calc R
H13C H 0.8916 0.6961 0.2109 0.255 Uiso 1 1 calc R
C14 C 0.8533(8) 0.5650(5) 0.3504(5) 0.189(4) Uani 1 1 d .
H14A H 0.9052 0.5222 0.3237 0.284 Uiso 1 1 calc R
H14B H 0.7995 0.5362 0.4020 0.284 Uiso 1 1 calc R
H14C H 0.9268 0.6020 0.3650 0.284 Uiso 1 1 calc R
C15 C 0.2974(5) 0.7102(3) 0.4675(3) 0.0655(12) Uani 1 1 d .
H15 H 0.2909 0.6466 0.4800 0.079 Uiso 1 1 calc R
C16 C 0.2974(8) 0.7358(7) 0.5511(4) 0.220(5) Uani 1 1 d .
H16A H 0.2289 0.7858 0.5495 0.330 Uiso 1 1 calc R
H16B H 0.3989 0.7499 0.5619 0.330 Uiso 1 1 calc R
H16C H 0.2644 0.6883 0.5964 0.330 Uiso 1 1 calc R
C17 C 0.1632(6) 0.7471(5) 0.4226(4) 0.186(4) Uani 1 1 d .
H17A H 0.1518 0.8080 0.4227 0.279 Uiso 1 1 calc R
H17B H 0.0753 0.7178 0.4509 0.279 Uiso 1 1 calc R
H17C H 0.1722 0.7402 0.3641 0.279 Uiso 1 1 calc R
C18 C 0.3747(4) 0.5717(2) 0.3252(3) 0.0487(10) Uani 1 1 d .
C19 C 0.3446(5) 0.6324(2) 0.2398(3) 0.0717(14) Uani 1 1 d .
H19A H 0.3911 0.6867 0.2372 0.108 Uiso 1 1 calc R
H19B H 0.2362 0.6426 0.2332 0.108 Uiso 1 1 calc R
H19C H 0.3870 0.6067 0.1942 0.108 Uiso 1 1 calc R
C20 C 0.3044(4) 0.4853(2) 0.3413(3) 0.0448(10) Uani 1 1 d .
C21 C 0.3153(5) 0.4262(3) 0.4189(3) 0.0595(12) Uani 1 1 d .
H21 H 0.3694 0.4381 0.4636 0.071 Uiso 1 1 calc R
C22 C 0.2441(5) 0.3487(3) 0.4289(3) 0.0682(13) Uani 1 1 d .
H22 H 0.2495 0.3076 0.4810 0.082 Uiso 1 1 calc R
C23 C 0.1654(5) 0.3319(3) 0.3623(3) 0.0595(12) Uani 1 1 d .
H23 H 0.1161 0.2799 0.3685 0.071 Uiso 1 1 calc R
C24 C 0.1614(4) 0.3940(2) 0.2860(3) 0.0441(10) Uani 1 1 d .
C25 C 0.0854(4) 0.3795(2) 0.2078(2) 0.0439(10) Uani 1 1 d .
C26 C 0.1078(5) 0.4466(3) 0.1256(3) 0.0713(13) Uani 1 1 d .
H26A H 0.0688 0.4264 0.0785 0.107 Uiso 1 1 calc R
H26B H 0.2149 0.4563 0.1153 0.107 Uiso 1 1 calc R
H26C H 0.0542 0.5002 0.1303 0.107 Uiso 1 1 calc R
C27 C -0.0521(4) 0.2878(2) 0.1443(2) 0.0478(10) Uani 1 1 d .
C28 C -0.1949(4) 0.3215(2) 0.1136(2) 0.0493(10) Uani 1 1 d .
C29 C -0.2512(4) 0.2904(2) 0.0469(3) 0.0543(11) Uani 1 1 d .
H29 H -0.3463 0.3121 0.0257 0.065 Uiso 1 1 calc R
C30 C -0.1722(4) 0.2284(2) 0.0102(2) 0.0480(10) Uani 1 1 d .
C31 C -0.0321(5) 0.1972(2) 0.0423(2) 0.0526(11) Uani 1 1 d .
H31 H 0.0224 0.1560 0.0178 0.063 Uiso 1 1 calc R
C32 C 0.0322(4) 0.2242(2) 0.1095(2) 0.0493(10) Uani 1 1 d .
C33 C -0.2844(5) 0.3873(3) 0.1537(3) 0.0643(13) Uani 1 1 d .
H33 H -0.2114 0.4162 0.1815 0.077 Uiso 1 1 calc R
C34 C -0.3706(7) 0.4568(3) 0.0910(3) 0.122(2) Uani 1 1 d .
H34A H -0.2998 0.4909 0.0513 0.183 Uiso 1 1 calc R
H34B H -0.4292 0.4939 0.1220 0.183 Uiso 1 1 calc R
H34C H -0.4382 0.4302 0.0597 0.183 Uiso 1 1 calc R
C35 C -0.3925(8) 0.3429(4) 0.2221(4) 0.135(2) Uani 1 1 d .
H35A H -0.4703 0.3176 0.1962 0.202 Uiso 1 1 calc R
H35B H -0.4391 0.3846 0.2521 0.202 Uiso 1 1 calc R
H35C H -0.3380 0.2978 0.2622 0.202 Uiso 1 1 calc R
C36 C 0.1861(5) 0.1885(3) 0.1439(3) 0.0652(13) Uani 1 1 d .
H36 H 0.1887 0.1943 0.2039 0.078 Uiso 1 1 calc R
C37 C 0.3088(6) 0.2425(4) 0.0931(4) 0.125(2) Uani 1 1 d .
H37A H 0.3064 0.2393 0.0335 0.187 Uiso 1 1 calc R
H37B H 0.4067 0.2206 0.1157 0.187 Uiso 1 1 calc R
H37C H 0.2917 0.3021 0.0975 0.187 Uiso 1 1 calc R
C38 C 0.2177(6) 0.0935(3) 0.1433(4) 0.115(2) Uani 1 1 d .
H38A H 0.1310 0.0608 0.1681 0.173 Uiso 1 1 calc R
H38B H 0.3061 0.0716 0.1767 0.173 Uiso 1 1 calc R
H38C H 0.2362 0.0876 0.0849 0.173 Uiso 1 1 calc R
C39 C -0.2354(5) 0.1936(2) -0.0595(2) 0.0477(10) Uani 1 1 d .
C40 C -0.1434(5) 0.1664(2) -0.1218(3) 0.0559(11) Uani 1 1 d .
H40 H -0.0380 0.1713 -0.1225 0.067 Uiso 1 1 calc R
C41 C -0.2091(6) 0.1321(3) -0.1828(3) 0.0649(12) Uani 1 1 d .
H41 H -0.1484 0.1137 -0.2254 0.078 Uiso 1 1 calc R
C42 C -0.3646(6) 0.1252(3) -0.1807(3) 0.0695(13) Uani 1 1 d .
H42 H -0.4071 0.1019 -0.2227 0.083 Uiso 1 1 calc R
C43 C -0.3909(5) 0.1831(3) -0.0632(3) 0.0607(12) Uani 1 1 d .
H43 H -0.4545 0.2006 -0.0213 0.073 Uiso 1 1 calc R
N1 N 0.9207(4) 1.0104(3) 0.3263(3) 0.0816(12) Uani 1 1 d .
N2 N 0.4526(4) 0.58766(19) 0.3845(2) 0.0498(9) Uani 1 1 d .
N3 N 0.2291(3) 0.46965(19) 0.27487(19) 0.0454(8) Uani 1 1 d .
N4 N 0.0111(3) 0.31123(19) 0.21681(19) 0.0479(8) Uani 1 1 d .
N5 N -0.4565(4) 0.1499(2) -0.1221(3) 0.0690(11) Uani 1 1 d .
C44 C 0.2274(7) 0.0198(3) 0.9112(4) 0.111(2) Uani 1 1 d .
H44A H 0.3292 -0.0051 0.9066 0.166 Uiso 1 1 calc R
H44B H 0.1622 -0.0005 0.8736 0.166 Uiso 1 1 calc R
H44C H 0.1891 0.0025 0.9698 0.166 Uiso 1 1 calc R
O1 O 0.2302(3) 0.1102(2) 0.8873(3) 0.0938(11) Uani 1 1 d .
H46 H 0.3187 0.1250 0.8858 0.141 Uiso 1 1 calc R
C45 C 0.2311(8) 0.0541(5) 0.4351(5) 0.174(3) Uani 1 1 d .
H45A H 0.2563 0.0119 0.4870 0.261 Uiso 1 1 calc R
H45B H 0.1316 0.0807 0.4423 0.261 Uiso 1 1 calc R
H45C H 0.3055 0.0982 0.4233 0.261 Uiso 1 1 calc R
O2 O 0.2310(4) 0.0144(4) 0.3689(3) 0.1499(18) Uani 1 1 d .
H47 H 0.1456 0.0203 0.3486 0.225 Uiso 1 1 calc R

loop_
_atom_site_aniso_label
_atom_site_aniso_U_11
_atom_site_aniso_U_22
_atom_site_aniso_U_33
_atom_site_aniso_U_23
_atom_site_aniso_U_13
_atom_site_aniso_U_12
C1 0.055(3) 0.055(3) 0.094(4) -0.026(3) -0.004(3) -0.009(2)
C2 0.050(3) 0.055(3) 0.054(3) -0.020(2) -0.008(2) -0.008(2)
C3 0.061(3) 0.051(3) 0.086(3) -0.021(2) -0.013(3) -0.005(2)
C4 0.080(4) 0.053(3) 0.112(4) -0.026(3) -0.005(3) -0.004(3)
C5 0.088(4) 0.060(3) 0.115(4) -0.027(3) 0.000(4) -0.017(3)
C6 0.048(3) 0.042(2) 0.050(3) -0.015(2) -0.013(2) -0.001(2)
C7 0.041(2) 0.053(3) 0.067(3) -0.017(2) -0.004(2) -0.009(2)
C8 0.044(3) 0.051(2) 0.059(3) -0.022(2) -0.002(2) -0.002(2)
C9 0.050(3) 0.042(2) 0.046(2) -0.012(2) -0.015(2) -0.004(2)
C10 0.048(3) 0.052(2) 0.045(2) -0.017(2) -0.008(2) -0.006(2)
C11 0.055(3) 0.048(2) 0.049(3) -0.019(2) -0.005(2) -0.007(2)
C12 0.061(3) 0.061(3) 0.100(4) -0.038(3) 0.011(3) -0.005(3)
C13 0.257(9) 0.099(4) 0.157(6) -0.061(4) 0.119(6) -0.006(5)
C14 0.184(8) 0.197(7) 0.195(8) -0.087(7) -0.046(6) 0.134(7)
C15 0.061(3) 0.065(3) 0.075(3) -0.026(3) 0.016(3) -0.012(2)
C16 0.120(6) 0.460(15) 0.108(6) -0.112(8) 0.043(5) -0.093(8)
C17 0.052(4) 0.308(10) 0.151(6) 0.044(7) -0.002(4) -0.001(5)
C18 0.051(3) 0.043(2) 0.057(3) -0.020(2) -0.006(2) -0.003(2)
C19 0.102(4) 0.047(2) 0.065(3) -0.001(2) -0.035(3) -0.015(3)
C20 0.044(2) 0.043(2) 0.051(3) -0.016(2) -0.007(2) 0.0004(19)
C21 0.074(3) 0.050(3) 0.055(3) -0.007(2) -0.022(2) -0.016(2)
C22 0.086(4) 0.059(3) 0.058(3) -0.003(2) -0.025(3) -0.016(3)
C23 0.073(3) 0.050(3) 0.055(3) -0.004(2) -0.012(2) -0.022(2)
C24 0.038(2) 0.044(2) 0.055(3) -0.021(2) -0.005(2) -0.003(2)
C25 0.041(2) 0.045(2) 0.049(3) -0.018(2) -0.003(2) 0.001(2)
C26 0.085(4) 0.069(3) 0.060(3) -0.009(3) -0.017(3) -0.022(3)
C27 0.048(3) 0.049(2) 0.052(3) -0.021(2) -0.002(2) -0.008(2)
C28 0.041(3) 0.052(2) 0.057(3) -0.019(2) -0.008(2) 0.000(2)
C29 0.041(2) 0.059(3) 0.067(3) -0.021(2) -0.010(2) 0.000(2)
C30 0.043(3) 0.048(2) 0.056(3) -0.016(2) -0.010(2) -0.004(2)
C31 0.049(3) 0.055(3) 0.058(3) -0.022(2) -0.007(2) 0.002(2)
C32 0.042(2) 0.053(2) 0.057(3) -0.017(2) -0.012(2) -0.002(2)
C33 0.050(3) 0.075(3) 0.076(3) -0.037(3) -0.015(3) 0.011(2)
C34 0.165(6) 0.090(4) 0.105(5) -0.025(4) 0.005(4) 0.057(4)
C35 0.157(6) 0.128(5) 0.113(5) -0.034(4) 0.047(5) 0.039(5)
C36 0.053(3) 0.079(3) 0.075(3) -0.042(3) -0.022(3) 0.017(3)
C37 0.046(3) 0.143(5) 0.191(7) -0.049(5) -0.006(4) -0.004(4)
C38 0.106(5) 0.099(4) 0.151(5) -0.050(4) -0.054(4) 0.049(4)
C39 0.048(3) 0.047(2) 0.049(3) -0.011(2) -0.009(2) -0.003(2)
C40 0.055(3) 0.058(3) 0.058(3) -0.019(2) -0.015(2) -0.001(2)
C41 0.074(4) 0.065(3) 0.060(3) -0.023(2) -0.008(3) 0.004(3)
C42 0.082(4) 0.066(3) 0.067(3) -0.023(3) -0.027(3) -0.008(3)
C43 0.049(3) 0.072(3) 0.066(3) -0.025(2) -0.013(2) -0.004(2)
N1 0.063(3) 0.069(3) 0.119(4) -0.030(3) -0.001(2) -0.019(2)
N2 0.049(2) 0.049(2) 0.053(2) -0.0132(17) -0.0086(17) -0.0069(17)
N3 0.045(2) 0.0443(19) 0.050(2) -0.0153(16) -0.0088(17) -0.0011(16)
N4 0.044(2) 0.049(2) 0.055(2) -0.0192(17) -0.0068(17) -0.0056(17)
N5 0.059(3) 0.076(3) 0.079(3) -0.031(2) -0.023(2) -0.003(2)
C44 0.135(6) 0.082(4) 0.112(5) -0.011(4) 0.004(4) -0.029(4)
O1 0.060(2) 0.080(2) 0.135(3) -0.007(2) -0.005(2) -0.0117(18)
C45 0.145(7) 0.266(10) 0.145(7) -0.118(7) -0.028(5) -0.001(6)
O2 0.077(3) 0.237(5) 0.160(4) -0.097(4) -0.017(3) 0.004(3)

loop_
_atom_type_symbol
_atom_type_description
_atom_type_scat_dispersion_real
_atom_type_scat_dispersion_imag
_atom_type_scat_source
C C 0.0033 0.0016 'International Tables Vol C Tables 4.2.6.8 and 6.1.1.4'
H H 0.0000 0.0000 'International Tables Vol C Tables 4.2.6.8 and 6.1.1.4'
N N 0.0061 0.0033 'International Tables Vol C Tables 4.2.6.8 and 6.1.1.4'
O O 0.0106 0.0060 'International Tables Vol C Tables 4.2.6.8 and 6.1.1.4'

loop_
_geom_angle_atom_site_label_1
_geom_angle_atom_site_label_2
_geom_angle_atom_site_label_3
_geom_angle
N1 C1 C2 125.4(4)
C3 C2 C1 115.7(4)
C3 C2 C6 122.8(4)
C1 C2 C6 121.5(4)
C4 C3 C2 119.8(4)
C3 C4 C5 119.3(5)
N1 C5 C4 123.0(5)
C11 C6 C7 118.0(4)
C11 C6 C2 121.2(4)
C7 C6 C2 120.8(4)
C8 C7 C6 122.4(4)
C7 C8 C9 117.9(4)
C7 C8 C12 121.1(4)
C9 C8 C12 121.0(4)
C8 C9 C10 121.3(3)
C8 C9 N2 120.6(3)
C10 C9 N2 118.1(4)
C11 C10 C9 117.9(4)
C11 C10 C15 121.9(4)
C9 C10 C15 120.2(3)
C6 C11 C10 122.3(4)
C13 C12 C14 109.9(5)
C13 C12 C8 114.7(4)
C14 C12 C8 110.9(4)
C17 C15 C16 109.3(6)
C17 C15 C10 113.2(4)
C16 C15 C10 112.4(4)
N2 C18 C20 117.7(4)
N2 C18 C19 125.9(3)
C20 C18 C19 116.4(3)
N3 C20 C21 122.4(4)
N3 C20 C18 115.6(4)
C21 C20 C18 122.0(3)
C20 C21 C22 118.2(4)
C23 C22 C21 120.3(4)
C22 C23 C24 118.1(4)
N3 C24 C23 122.8(4)
N3 C24 C25 115.2(4)
C23 C24 C25 122.0(4)
N4 C25 C26 125.9(4)
N4 C25 C24 117.5(4)
C26 C25 C24 116.6(3)
C28 C27 C32 121.7(3)
C28 C27 N4 121.6(3)
C32 C27 N4 116.5(3)
C29 C28 C27 117.4(4)
C29 C28 C33 121.9(4)
C27 C28 C33 120.6(3)
C28 C29 C30 123.0(4)
C31 C30 C29 117.7(4)
C31 C30 C39 119.7(4)
C29 C30 C39 122.6(4)
C30 C31 C32 123.1(4)
C31 C32 C27 117.1(4)
C31 C32 C36 122.0(4)
C27 C32 C36 120.9(3)
C35 C33 C34 109.1(4)
C35 C33 C28 110.3(4)
C34 C33 C28 114.7(4)
C37 C36 C32 109.3(4)
C37 C36 C38 110.2(4)
C32 C36 C38 113.6(4)
C40 C39 C43 116.2(4)
C40 C39 C30 122.3(4)
C43 C39 C30 121.4(4)
C41 C40 C39 119.3(4)
C42 C41 C40 119.7(4)
N5 C42 C41 123.0(4)
N5 C43 C39 125.2(4)
C5 N1 C1 116.8(4)
C18 N2 C9 120.3(3)
C24 N3 C20 118.3(3)
C25 N4 C27 121.3(3)
C42 N5 C43 116.6(4)

loop_
_geom_bond_atom_site_label_1
_geom_bond_atom_site_label_2
_geom_bond_distance
C1 N1 1.336(5)
C1 C2 1.384(5)
C2 C3 1.384(5)
C2 C6 1.474(5)
C3 C4 1.373(6)
C4 C5 1.374(6)
C5 N1 1.314(6)
C6 C11 1.383(5)
C6 C7 1.386(5)
C7 C8 1.385(5)
C8 C9 1.398(5)
C8 C12 1.514(5)
C9 C10 1.402(5)
C9 N2 1.428(4)
C10 C11 1.387(5)
C10 C15 1.508(5)
C12 C13 1.485(7)
C12 C14 1.500(7)
C15 C17 1.427(6)
C15 C16 1.473(7)
C18 N2 1.265(4)
C18 C20 1.489(5)
C18 C19 1.496(5)
C20 N3 1.344(4)
C20 C21 1.370(5)
C21 C22 1.376(5)
C22 C23 1.369(5)
C23 C24 1.374(5)
C24 N3 1.333(4)
C24 C25 1.502(5)
C25 N4 1.266(4)
C25 C26 1.495(5)
C27 C28 1.395(5)
C27 C32 1.410(5)
C27 N4 1.428(4)
C28 C29 1.384(5)
C28 C33 1.504(5)
C29 C30 1.387(5)
C30 C31 1.371(5)
C30 C39 1.482(5)
C31 C32 1.388(5)
C32 C36 1.507(5)
C33 C35 1.486(7)
C33 C34 1.496(6)
C36 C37 1.498(6)
C36 C38 1.510(6)
C39 C40 1.378(5)
C39 C43 1.386(5)
C40 C41 1.372(5)
C41 C42 1.371(6)
C42 N5 1.317(5)
C43 N5 1.335(5)
C44 O1 1.390(5)
C45 O2 1.341(6)
